data_7052796
loop_
_publ_author_name
'Farra, Ramzi'
'Thiel, Kerstin'
'Winter, Alette'
'Klamroth, Tillmann'
'P\"oppl, Andreas'
'Kelling, Alexandra'
'Schilde, Uwe'
'Taubert, Andreas'
'Strauch, Peter'

_publ_section_title
;
 Tetrahalidocuprates(ii)---structure and EPR spectroscopy. Part 1:
 Tetrabromidocuprates(ii)
;
_journal_issue 12
_journal_name_full 'New Journal of Chemistry'
_journal_page_first 2793
_journal_paper_doi 10.1039/c1nj20271e
_journal_volume 35
_journal_year 2011
_chemical_formula_moiety '2(C25 H22 P), Cu Br4, 2(C H Cl3)'
_chemical_formula_sum 'C52 H46 Br4 Cl6 Cu P2'
_chemical_formula_weight 1328.71
_chemical_melting_point 414.5(5)
_chemical_name_systematic
;
Bis(benzyltriphenylphosphonium)tetrabromocuprate(II) chloroform solvate
;
_space_group_IT_number 14
_symmetry_cell_setting monoclinic
_symmetry_space_group_name_Hall '-P 2ybc'
_symmetry_space_group_name_H-M 'P 1 21/c 1'
_atom_sites_solution_hydrogens geom
_atom_sites_solution_primary direct
_atom_sites_solution_secondary difmap
_audit_creation_method SHELXL-97
_cell_angle_alpha 90.00
_cell_angle_beta 91.612(5)
_cell_angle_gamma 90.00
_cell_formula_units_Z 4
_cell_length_a 18.6843(11)
_cell_length_b 10.2238(6)
_cell_length_c 28.5236(15)
_cell_measurement_reflns_used 24443
_cell_measurement_temperature 210(2)
_cell_measurement_theta_max 27.13
_cell_measurement_theta_min 1.33
_cell_volume 5446.6(5)
_computing_cell_refinement 'X-AREA (Stoe, 2004)'
_computing_data_collection 'X-AREA (Stoe, 2004)'
_computing_data_reduction 'X-RED (Stoe, 2004)'
_computing_molecular_graphics
;
DIAMOND (Brandenburg, 2005)
;
_computing_structure_refinement 'SHELXL-97 (Sheldrick, 1997)'
_computing_structure_solution 'SHELXS-97 (Sheldrick, 1990)'
_diffrn_ambient_temperature 210(2)
_diffrn_detector 'image plate (34 cm diameter)'
_diffrn_detector_area_resol_mean 6.67
_diffrn_detector_type STOE
_diffrn_measured_fraction_theta_full 1.000
_diffrn_measured_fraction_theta_max 1.000
_diffrn_measurement_details
;
180 frames, exposure time per frame = 3 min
;
_diffrn_measurement_device '2-circle goniometer'
_diffrn_measurement_device_type 'STOE IPDS 2'
_diffrn_measurement_method '\w scan, 1.0 \%'
_diffrn_radiation_monochromator 'plane graphite'
_diffrn_radiation_source 'fine-focus sealed tube'
_diffrn_radiation_type MoK\a
_diffrn_radiation_wavelength 0.71073
_diffrn_reflns_av_R_equivalents 0.0794
_diffrn_reflns_av_sigmaI/netI 0.0604
_diffrn_reflns_limit_h_max 22
_diffrn_reflns_limit_h_min -22
_diffrn_reflns_limit_k_max 12
_diffrn_reflns_limit_k_min -12
_diffrn_reflns_limit_l_max 33
_diffrn_reflns_limit_l_min -33
_diffrn_reflns_number 34342
_diffrn_reflns_theta_full 25.00
_diffrn_reflns_theta_max 25.00
_diffrn_reflns_theta_min 1.43
_exptl_absorpt_coefficient_mu 3.723
_exptl_absorpt_correction_T_max 0.3129
_exptl_absorpt_correction_T_min 0.2976
_exptl_absorpt_correction_type sphere
_exptl_absorpt_process_details 'X-RED (Stoe, 2004)'
_exptl_crystal_colour blue
_exptl_crystal_density_diffrn 1.620
_exptl_crystal_density_method 'not measured'
_exptl_crystal_description prism
_exptl_crystal_F_000 2636
_exptl_crystal_size_max 0.55
_exptl_crystal_size_mid 0.38
_exptl_crystal_size_min 0.30
_refine_diff_density_max 0.519
_refine_diff_density_min -0.505
_refine_diff_density_rms 0.067
_refine_ls_extinction_coef 0.00077(5)
_refine_ls_extinction_expression Fc^*^=kFc[1+0.001xFc^2^\l^3^/sin(2\q)]^-1/4^
_refine_ls_extinction_method SHELXL
_refine_ls_goodness_of_fit_ref 0.910
_refine_ls_hydrogen_treatment mixed
_refine_ls_matrix_type full
_refine_ls_number_parameters 593
_refine_ls_number_reflns 9574
_refine_ls_number_restraints 0
_refine_ls_restrained_S_all 0.910
_refine_ls_R_factor_all 0.0543
_refine_ls_R_factor_gt 0.0321
_refine_ls_shift/su_max 0.001
_refine_ls_shift/su_mean 0.000
_refine_ls_structure_factor_coef Fsqd
_refine_ls_weighting_details 'calc w=1/[\s^2^(Fo^2^)+(0.0291P)^2^+0.0000P] where P=(Fo^2^+2Fc^2^)/3'
_refine_ls_weighting_scheme calc
_refine_ls_wR_factor_gt 0.0662
_refine_ls_wR_factor_ref 0.0717
_reflns_number_gt 6886
_reflns_number_total 9574
_reflns_threshold_expression >2sigma(I)
_cod_data_source_file c1nj20271e.txt
_cod_data_source_block thiel2
_cod_depositor_comments
;
The following automatic conversions were performed:

'_chemical_melting_point' value '414-415' was changed to '414.5(5)' -
the average value was taken and precision was estimated.

Automatic conversion script
Id: cif_fix_values 1715 2011-07-08 13:25:40Z adriana 
;
_cod_original_sg_symbol_H-M P21/c
_cod_database_code 7052796

loop_
_symmetry_equiv_pos_as_xyz
'x, y, z'
'-x, y+1/2, -z+1/2'
'-x, -y, -z'
'x, -y-1/2, z-1/2'

loop_
_atom_site_label
_atom_site_type_symbol
_atom_site_fract_x
_atom_site_fract_y
_atom_site_fract_z
_atom_site_U_iso_or_equiv
_atom_site_adp_type
_atom_site_occupancy
_atom_site_symmetry_multiplicity
_atom_site_calc_flag
_atom_site_refinement_flags
C1 C 0.51638(18) 1.3840(4) 0.18272(12) 0.0366(8) Uani 1 1 d .
H1A H 0.5329 1.3371 0.2105 0.044 Uiso 1 1 calc R
H1B H 0.5583 1.4178 0.1674 0.044 Uiso 1 1 calc R
C2 C 0.47110(17) 1.4981(4) 0.19774(12) 0.0336(8) Uani 1 1 d .
C3 C 0.42897(19) 1.4897(4) 0.23708(12) 0.0441(9) Uani 1 1 d .
H3 H 0.4287 1.4133 0.2548 0.053 Uiso 1 1 calc R
C4 C 0.3871(2) 1.5961(5) 0.24988(14) 0.0511(11) Uani 1 1 d .
H4 H 0.3593 1.5905 0.2764 0.061 Uiso 1 1 calc R
C5 C 0.3865(2) 1.7074(4) 0.22415(15) 0.0528(11) Uani 1 1 d .
H5 H 0.3576 1.7772 0.2325 0.063 Uiso 1 1 calc R
C6 C 0.4285(2) 1.7170(4) 0.18569(15) 0.0549(11) Uani 1 1 d .
H6 H 0.4285 1.7937 0.1681 0.066 Uiso 1 1 calc R
C7 C 0.4711(2) 1.6127(4) 0.17299(14) 0.0471(10) Uani 1 1 d .
H7 H 0.5001 1.6206 0.1472 0.057 Uiso 1 1 calc R
C8 C 0.43962(17) 1.3474(4) 0.09089(11) 0.0337(8) Uani 1 1 d .
C9 C 0.4677(2) 1.3128(4) 0.04811(12) 0.0496(10) Uani 1 1 d .
H9 H 0.5042 1.2513 0.0466 0.060 Uiso 1 1 calc R
C10 C 0.4404(3) 1.3715(5) 0.00765(13) 0.0659(13) Uani 1 1 d .
H10 H 0.4592 1.3490 -0.0211 0.079 Uiso 1 1 calc R
C11 C 0.3866(2) 1.4615(5) 0.00902(14) 0.0586(12) Uani 1 1 d .
H11 H 0.3686 1.4992 -0.0186 0.070 Uiso 1 1 calc R
C12 C 0.3591(2) 1.4960(4) 0.05129(14) 0.0483(10) Uani 1 1 d .
H12 H 0.3228 1.5582 0.0524 0.058 Uiso 1 1 calc R
C13 C 0.38500(18) 1.4390(4) 0.09249(13) 0.0417(9) Uani 1 1 d .
H13 H 0.3658 1.4621 0.1211 0.050 Uiso 1 1 calc R
C14 C 0.39713(17) 1.1981(3) 0.17219(11) 0.0326(8) Uani 1 1 d .
C15 C 0.33393(18) 1.1725(4) 0.14799(13) 0.0426(9) Uani 1 1 d .
H15 H 0.3285 1.1970 0.1167 0.051 Uiso 1 1 calc R
C16 C 0.2784(2) 1.1102(5) 0.17020(16) 0.0615(13) Uani 1 1 d .
H16 H 0.2358 1.0921 0.1539 0.074 Uiso 1 1 calc R
C17 C 0.2869(2) 1.0754(5) 0.21645(17) 0.0624(13) Uani 1 1 d .
H17 H 0.2492 1.0354 0.2315 0.075 Uiso 1 1 calc R
C18 C 0.3490(2) 1.0982(4) 0.24060(14) 0.0546(11) Uani 1 1 d .
H18 H 0.3538 1.0732 0.2719 0.066 Uiso 1 1 calc R
C19 C 0.40581(19) 1.1590(4) 0.21882(12) 0.0419(9) Uani 1 1 d .
H19 H 0.4489 1.1733 0.2351 0.050 Uiso 1 1 calc R
C20 C 0.53386(17) 1.1431(3) 0.13031(11) 0.0325(8) Uani 1 1 d .
C21 C 0.50942(19) 1.0167(4) 0.12538(15) 0.0493(11) Uani 1 1 d .
H21 H 0.4611 0.9985 0.1288 0.059 Uiso 1 1 calc R
C22 C 0.5562(2) 0.9172(4) 0.11538(16) 0.0584(12) Uani 1 1 d .
H22 H 0.5394 0.8322 0.1116 0.070 Uiso 1 1 calc R
C23 C 0.6280(2) 0.9439(4) 0.11104(14) 0.0496(10) Uani 1 1 d .
H23 H 0.6600 0.8764 0.1053 0.059 Uiso 1 1 calc R
C24 C 0.65218(19) 1.0690(4) 0.11511(13) 0.0462(10) Uani 1 1 d .
H24 H 0.7005 1.0867 0.1114 0.055 Uiso 1 1 calc R
C25 C 0.60585(18) 1.1696(4) 0.12467(12) 0.0400(9) Uani 1 1 d .
H25 H 0.6228 1.2549 0.1273 0.048 Uiso 1 1 calc R
C26 C 0.92589(18) 1.1406(4) 0.09363(12) 0.0380(8) Uani 1 1 d .
H26A H 0.9118 1.2236 0.1070 0.046 Uiso 1 1 calc R
H26B H 0.9183 1.1461 0.0599 0.046 Uiso 1 1 calc R
C27 C 0.87901(16) 1.0341(4) 0.11244(12) 0.0332(8) Uani 1 1 d .
C28 C 0.85291(19) 0.9357(4) 0.08342(13) 0.0424(9) Uani 1 1 d .
H28 H 0.8622 0.9384 0.0516 0.051 Uiso 1 1 calc R
C29 C 0.8137(2) 0.8343(4) 0.10070(15) 0.0495(10) Uani 1 1 d .
H29 H 0.7959 0.7695 0.0806 0.059 Uiso 1 1 calc R
C30 C 0.8005(2) 0.8287(4) 0.14802(15) 0.0526(11) Uani 1 1 d .
H30 H 0.7751 0.7586 0.1601 0.063 Uiso 1 1 calc R
C31 C 0.8246(2) 0.9256(4) 0.17699(14) 0.0517(11) Uani 1 1 d .
H31 H 0.8148 0.9221 0.2088 0.062 Uiso 1 1 calc R
C50 C 1.13240(19) 1.2836(4) 0.09508(13) 0.0448(10) Uani 1 1 d .
H50 H 1.1438 1.2675 0.1265 0.054 Uiso 1 1 calc R
C32 C 0.86361(18) 1.0296(4) 0.15985(13) 0.0431(9) Uani 1 1 d .
H32 H 0.8794 1.0960 0.1799 0.052 Uiso 1 1 calc R
C33 C 1.04656(17) 0.9544(4) 0.08835(11) 0.0338(8) Uani 1 1 d .
C34 C 1.01627(18) 0.8426(4) 0.10693(13) 0.0407(9) Uani 1 1 d .
H34 H 0.9818 0.8500 0.1297 0.049 Uiso 1 1 calc R
C35 C 1.0369(2) 0.7208(4) 0.09192(15) 0.0526(11) Uani 1 1 d .
H35 H 1.0156 0.6462 0.1039 0.063 Uiso 1 1 calc R
C36 C 1.0895(2) 0.7098(5) 0.05883(16) 0.0618(12) Uani 1 1 d .
H36 H 1.1038 0.6275 0.0488 0.074 Uiso 1 1 calc R
C37 C 1.1204(2) 0.8189(5) 0.04085(15) 0.0569(12) Uani 1 1 d .
H37 H 1.1554 0.8104 0.0185 0.068 Uiso 1 1 calc R
C46 C 1.0538(2) 1.2572(5) 0.02824(13) 0.0564(12) Uani 1 1 d .
H46 H 1.0122 1.2230 0.0144 0.068 Uiso 1 1 calc R
C38 C 1.10043(19) 0.9411(4) 0.05542(12) 0.0427(9) Uani 1 1 d .
H38 H 1.1225 1.0150 0.0435 0.051 Uiso 1 1 calc R
C49 C 1.1770(2) 1.3611(4) 0.06866(15) 0.0546(11) Uani 1 1 d .
H49 H 1.2184 1.3966 0.0823 0.065 Uiso 1 1 calc R
C39 C 1.03979(16) 1.1324(4) 0.16846(11) 0.0318(8) Uani 1 1 d .
C40 C 1.07566(17) 1.0358(4) 0.19379(12) 0.0373(8) Uani 1 1 d .
H40 H 1.0894 0.9589 0.1791 0.045 Uiso 1 1 calc R
C45 C 1.07135(18) 1.2304(4) 0.07484(12) 0.0365(8) Uani 1 1 d .
C41 C 1.09101(18) 1.0548(4) 0.24138(12) 0.0425(9) Uani 1 1 d .
H41 H 1.1147 0.9901 0.2587 0.051 Uiso 1 1 calc R
C42 C 1.07119(19) 1.1686(4) 0.26262(13) 0.0467(10) Uani 1 1 d .
H42 H 1.0812 1.1809 0.2944 0.056 Uiso 1 1 calc R
C43 C 1.0367(2) 1.2643(4) 0.23731(13) 0.0481(10) Uani 1 1 d .
H43 H 1.0243 1.3419 0.2520 0.058 Uiso 1 1 calc R
C44 C 1.01999(19) 1.2475(4) 0.19011(12) 0.0410(9) Uani 1 1 d .
H44 H 0.9959 1.3125 0.1732 0.049 Uiso 1 1 calc R
C47 C 1.0989(2) 1.3354(4) 0.00250(14) 0.0574(12) Uani 1 1 d .
H47 H 1.0873 1.3536 -0.0287 0.069 Uiso 1 1 calc R
C48 C 1.1598(2) 1.3855(4) 0.02239(14) 0.0511(11) Uani 1 1 d .
H48 H 1.1900 1.4366 0.0046 0.061 Uiso 1 1 calc R
C51 C 0.1982(2) 1.6133(5) 0.20187(15) 0.0606(12) Uani 1 1 d .
H51 H 0.224(2) 1.642(4) 0.2317(15) 0.073 Uiso 1 1 d .
C52 C 0.3297(2) 0.9353(5) 0.01925(16) 0.0612(13) Uani 1 1 d .
H52 H 0.305(2) 0.888(5) -0.0050(15) 0.073 Uiso 1 1 d .
Br1 Br 0.241953(19) 0.82389(4) 0.453813(12) 0.03986(10) Uani 1 1 d .
Br2 Br 0.23873(2) 0.82630(4) 0.303121(12) 0.04482(11) Uani 1 1 d .
Br3 Br 0.338400(18) 1.05456(4) 0.380136(13) 0.04065(10) Uani 1 1 d .
Br4 Br 0.109239(18) 0.98672(4) 0.378037(13) 0.04127(10) Uani 1 1 d .
Cu1 Cu 0.23184(2) 0.92584(4) 0.378502(13) 0.03096(11) Uani 1 1 d .
P1 P 0.47165(4) 1.26995(9) 0.14357(3) 0.0298(2) Uani 1 1 d .
P2 P 1.02009(5) 1.11354(9) 0.10665(3) 0.0316(2) Uani 1 1 d .
Cl1 Cl 0.23226(7) 1.45511(15) 0.19248(4) 0.0823(4) Uani 1 1 d .
Cl2 Cl 0.10663(6) 1.60897(17) 0.20906(5) 0.0880(5) Uani 1 1 d .
Cl3 Cl 0.21902(8) 1.7171(2) 0.15529(5) 0.1139(7) Uani 1 1 d .
Cl4 Cl 0.42060(7) 0.94854(18) 0.01120(5) 0.0984(5) Uani 1 1 d .
Cl5 Cl 0.31355(8) 0.86637(16) 0.07379(5) 0.0915(5) Uani 1 1 d .
Cl6 Cl 0.28838(8) 1.08850(17) 0.01538(5) 0.0944(5) Uani 1 1 d .

loop_
_atom_site_aniso_label
_atom_site_aniso_U_11
_atom_site_aniso_U_22
_atom_site_aniso_U_33
_atom_site_aniso_U_23
_atom_site_aniso_U_13
_atom_site_aniso_U_12
C1 0.0351(18) 0.037(2) 0.0378(18) 0.0006(17) 0.0007(15) -0.0010(16)
C2 0.0282(17) 0.039(2) 0.0334(18) -0.0047(16) -0.0015(14) -0.0029(16)
C3 0.049(2) 0.047(2) 0.0361(19) -0.0030(18) 0.0027(17) -0.0054(19)
C4 0.046(2) 0.064(3) 0.044(2) -0.022(2) 0.0096(18) 0.000(2)
C5 0.039(2) 0.050(3) 0.069(3) -0.020(2) -0.002(2) 0.006(2)
C6 0.058(3) 0.037(2) 0.070(3) -0.002(2) 0.006(2) 0.007(2)
C7 0.049(2) 0.043(2) 0.050(2) 0.003(2) 0.0094(19) 0.0024(19)
C8 0.0311(17) 0.036(2) 0.0345(18) 0.0056(16) 0.0031(15) -0.0017(15)
C9 0.057(2) 0.055(3) 0.037(2) 0.0061(19) 0.0068(18) 0.010(2)
C10 0.086(3) 0.083(4) 0.029(2) 0.008(2) 0.008(2) 0.011(3)
C11 0.066(3) 0.064(3) 0.045(2) 0.022(2) -0.007(2) 0.004(2)
C12 0.041(2) 0.047(3) 0.056(2) 0.014(2) -0.0075(19) 0.0043(19)
C13 0.0359(19) 0.045(2) 0.044(2) 0.0051(18) 0.0002(16) 0.0017(18)
C14 0.0330(18) 0.030(2) 0.0354(18) 0.0051(15) 0.0039(15) 0.0015(15)
C15 0.037(2) 0.048(3) 0.042(2) 0.0096(18) -0.0005(17) -0.0053(18)
C16 0.033(2) 0.068(3) 0.083(3) 0.029(3) -0.005(2) -0.015(2)
C17 0.041(2) 0.066(3) 0.081(3) 0.031(3) 0.018(2) -0.003(2)
C18 0.058(3) 0.058(3) 0.048(2) 0.023(2) 0.012(2) 0.002(2)
C19 0.042(2) 0.045(2) 0.039(2) 0.0109(18) 0.0015(17) 0.0001(18)
C20 0.0299(17) 0.033(2) 0.0347(18) 0.0056(15) 0.0019(15) 0.0000(15)
C21 0.036(2) 0.036(2) 0.076(3) -0.002(2) 0.017(2) -0.0017(18)
C22 0.057(3) 0.028(2) 0.091(3) 0.000(2) 0.019(2) -0.0017(19)
C23 0.043(2) 0.046(3) 0.061(2) 0.004(2) 0.0138(19) 0.0124(19)
C24 0.0332(19) 0.049(3) 0.057(2) 0.000(2) 0.0068(18) 0.0034(19)
C25 0.0340(19) 0.038(2) 0.049(2) -0.0031(18) 0.0023(17) -0.0039(17)
C26 0.040(2) 0.035(2) 0.0392(19) 0.0000(17) -0.0047(16) 0.0013(17)
C27 0.0264(16) 0.035(2) 0.0375(18) -0.0010(16) 0.0003(14) 0.0062(15)
C28 0.039(2) 0.046(2) 0.041(2) -0.0050(19) -0.0045(16) -0.0012(18)
C29 0.043(2) 0.046(3) 0.059(3) -0.009(2) -0.0046(19) -0.0020(19)
C30 0.039(2) 0.051(3) 0.067(3) 0.011(2) 0.001(2) -0.003(2)
C31 0.046(2) 0.063(3) 0.047(2) -0.005(2) 0.0099(19) -0.006(2)
C50 0.043(2) 0.048(3) 0.043(2) 0.0078(19) -0.0006(18) -0.0072(19)
C32 0.0349(19) 0.051(3) 0.043(2) -0.0127(19) 0.0043(16) -0.0006(18)
C33 0.0316(17) 0.035(2) 0.0343(18) -0.0007(16) -0.0009(14) -0.0012(16)
C34 0.0325(19) 0.038(2) 0.052(2) 0.0038(18) -0.0015(17) 0.0010(16)
C35 0.044(2) 0.035(2) 0.078(3) -0.008(2) -0.015(2) -0.0017(19)
C36 0.060(3) 0.053(3) 0.072(3) -0.025(3) -0.015(2) 0.022(2)
C37 0.047(2) 0.074(3) 0.049(2) -0.016(2) 0.0034(19) 0.014(2)
C46 0.062(3) 0.065(3) 0.042(2) 0.013(2) -0.008(2) -0.021(2)
C38 0.040(2) 0.050(3) 0.039(2) -0.0031(18) 0.0072(16) -0.0005(18)
C49 0.048(2) 0.055(3) 0.061(3) 0.007(2) 0.002(2) -0.021(2)
C39 0.0278(17) 0.036(2) 0.0311(17) 0.0022(16) -0.0011(14) 0.0023(15)
C40 0.0353(18) 0.041(2) 0.0359(19) 0.0017(17) 0.0029(15) -0.0016(17)
C45 0.043(2) 0.031(2) 0.0362(19) -0.0002(16) 0.0025(16) -0.0045(17)
C41 0.0356(19) 0.052(3) 0.040(2) 0.0115(19) -0.0075(16) -0.0006(18)
C42 0.045(2) 0.063(3) 0.0325(19) 0.000(2) -0.0051(17) -0.006(2)
C43 0.055(2) 0.050(3) 0.039(2) -0.0097(19) 0.0006(19) 0.005(2)
C44 0.044(2) 0.040(2) 0.0383(19) 0.0019(17) -0.0037(17) 0.0063(18)
C47 0.078(3) 0.057(3) 0.038(2) 0.014(2) 0.001(2) -0.016(2)
C48 0.066(3) 0.037(2) 0.052(2) 0.006(2) 0.022(2) -0.005(2)
C51 0.058(3) 0.082(4) 0.042(2) 0.001(2) -0.001(2) -0.010(2)
C52 0.051(3) 0.077(4) 0.056(3) -0.017(2) 0.002(2) -0.013(2)
Br1 0.0464(2) 0.0427(2) 0.03063(18) 0.00754(16) 0.00394(15) 0.00051(17)
Br2 0.0613(2) 0.0419(2) 0.03143(18) -0.00463(16) 0.00455(17) 0.00416(19)
Br3 0.03534(19) 0.0410(2) 0.0460(2) 0.00003(17) 0.00715(15) -0.00566(16)
Br4 0.03338(18) 0.0390(2) 0.0513(2) -0.00037(18) 0.00035(16) 0.00294(16)
Cu1 0.0317(2) 0.0340(2) 0.0274(2) 0.00112(18) 0.00375(16) -0.00051(18)
P1 0.0275(4) 0.0302(5) 0.0320(4) 0.0028(4) 0.0026(4) -0.0006(4)
P2 0.0331(5) 0.0318(5) 0.0298(4) 0.0014(4) 0.0008(4) -0.0006(4)
Cl1 0.0753(8) 0.1001(11) 0.0718(8) -0.0355(8) 0.0077(6) -0.0063(7)
Cl2 0.0556(7) 0.1322(14) 0.0768(8) 0.0284(9) 0.0129(6) 0.0038(8)
Cl3 0.0763(9) 0.1771(19) 0.0877(10) 0.0654(11) -0.0106(7) -0.0406(10)
Cl4 0.0563(7) 0.1438(16) 0.0959(10) -0.0221(10) 0.0162(7) -0.0094(8)
Cl5 0.1079(11) 0.0939(11) 0.0735(8) 0.0079(8) 0.0161(8) -0.0270(9)
Cl6 0.1015(10) 0.0973(12) 0.0834(9) -0.0012(9) -0.0154(8) 0.0169(9)

loop_
_atom_type_symbol
_atom_type_description
_atom_type_scat_dispersion_real
_atom_type_scat_dispersion_imag
_atom_type_scat_source
C C 0.0033 0.0016 'International Tables Vol C Tables 4.2.6.8 and 6.1.1.4'
H H 0.0000 0.0000 'International Tables Vol C Tables 4.2.6.8 and 6.1.1.4'
Br Br -0.2901 2.4595 'International Tables Vol C Tables 4.2.6.8 and 6.1.1.4'
Cu Cu 0.3201 1.2651 'International Tables Vol C Tables 4.2.6.8 and 6.1.1.4'
P P 0.1023 0.0942 'International Tables Vol C Tables 4.2.6.8 and 6.1.1.4'
Cl Cl 0.1484 0.1585 'International Tables Vol C Tables 4.2.6.8 and 6.1.1.4'

loop_
_geom_angle_atom_site_label_1
_geom_angle_atom_site_label_2
_geom_angle_atom_site_label_3
_geom_angle
C2 C1 P1 114.9(2)
C2 C1 H1A 108.5
P1 C1 H1A 108.5
C2 C1 H1B 108.5
P1 C1 H1B 108.5
H1A C1 H1B 107.5
C7 C2 C3 118.5(3)
C7 C2 C1 120.5(3)
C3 C2 C1 121.0(3)
C2 C3 C4 119.8(4)
C2 C3 H3 120.1
C4 C3 H3 120.1
C5 C4 C3 120.7(4)
C5 C4 H4 119.7
C3 C4 H4 119.7
C4 C5 C6 119.8(4)
C4 C5 H5 120.1
C6 C5 H5 120.1
C5 C6 C7 120.0(4)
C5 C6 H6 120.0
C7 C6 H6 120.0
C2 C7 C6 121.1(3)
C2 C7 H7 119.4
C6 C7 H7 119.4
C13 C8 C9 119.8(3)
C13 C8 P1 120.1(3)
C9 C8 P1 120.1(3)
C10 C9 C8 118.9(4)
C10 C9 H9 120.6
C8 C9 H9 120.6
C11 C10 C9 121.5(4)
C11 C10 H10 119.2
C9 C10 H10 119.2
C10 C11 C12 119.6(4)
C10 C11 H11 120.2
C12 C11 H11 120.2
C11 C12 C13 120.5(4)
C11 C12 H12 119.8
C13 C12 H12 119.8
C12 C13 C8 119.7(3)
C12 C13 H13 120.2
C8 C13 H13 120.2
C15 C14 C19 119.9(3)
C15 C14 P1 121.1(3)
C19 C14 P1 118.8(3)
C14 C15 C16 120.1(4)
C14 C15 H15 120.0
C16 C15 H15 120.0
C17 C16 C15 119.4(4)
C17 C16 H16 120.3
C15 C16 H16 120.3
C18 C17 C16 121.3(4)
C18 C17 H17 119.4
C16 C17 H17 119.4
C17 C18 C19 120.3(4)
C17 C18 H18 119.9
C19 C18 H18 119.9
C18 C19 C14 119.0(4)
C18 C19 H19 120.5
C14 C19 H19 120.5
C21 C20 C25 119.5(3)
C21 C20 P1 119.1(2)
C25 C20 P1 121.4(3)
C20 C21 C22 120.3(3)
C20 C21 H21 119.9
C22 C21 H21 119.9
C21 C22 C23 119.9(4)
C21 C22 H22 120.1
C23 C22 H22 120.1
C24 C23 C22 120.0(4)
C24 C23 H23 120.0
C22 C23 H23 120.0
C23 C24 C25 120.7(3)
C23 C24 H24 119.6
C25 C24 H24 119.6
C24 C25 C20 119.6(4)
C24 C25 H25 120.2
C20 C25 H25 120.2
C27 C26 P2 112.9(2)
C27 C26 H26A 109.0
P2 C26 H26A 109.0
C27 C26 H26B 109.0
P2 C26 H26B 109.0
H26A C26 H26B 107.8
C28 C27 C32 118.6(3)
C28 C27 C26 120.8(3)
C32 C27 C26 120.6(3)
C29 C28 C27 121.2(4)
C29 C28 H28 119.4
C27 C28 H28 119.4
C28 C29 C30 119.7(4)
C28 C29 H29 120.1
C30 C29 H29 120.1
C31 C30 C29 119.9(4)
C31 C30 H30 120.0
C29 C30 H30 120.0
C30 C31 C32 120.9(4)
C30 C31 H31 119.5
C32 C31 H31 119.5
C45 C50 C49 120.1(4)
C45 C50 H50 120.0
C49 C50 H50 120.0
C31 C32 C27 119.6(4)
C31 C32 H32 120.2
C27 C32 H32 120.2
C34 C33 C38 118.9(3)
C34 C33 P2 121.4(3)
C38 C33 P2 119.7(3)
C35 C34 C33 120.4(3)
C35 C34 H34 119.8
C33 C34 H34 119.8
C34 C35 C36 119.7(4)
C34 C35 H35 120.1
C36 C35 H35 120.1
C37 C36 C35 120.4(4)
C37 C36 H36 119.8
C35 C36 H36 119.8
C36 C37 C38 120.6(4)
C36 C37 H37 119.7
C38 C37 H37 119.7
C47 C46 C45 119.3(4)
C47 C46 H46 120.3
C45 C46 H46 120.3
C37 C38 C33 119.9(4)
C37 C38 H38 120.1
C33 C38 H38 120.1
C48 C49 C50 119.9(4)
C48 C49 H49 120.0
C50 C49 H49 120.0
C44 C39 C40 120.3(3)
C44 C39 P2 118.5(3)
C40 C39 P2 121.1(3)
C39 C40 C41 119.5(4)
C39 C40 H40 120.2
C41 C40 H40 120.2
C50 C45 C46 119.7(3)
C50 C45 P2 119.9(3)
C46 C45 P2 120.1(3)
C42 C41 C40 119.9(4)
C42 C41 H41 120.0
C40 C41 H41 120.0
C43 C42 C41 120.3(4)
C43 C42 H42 119.8
C41 C42 H42 119.8
C42 C43 C44 121.0(4)
C42 C43 H43 119.5
C44 C43 H43 119.5
C43 C44 C39 118.9(4)
C43 C44 H44 120.5
C39 C44 H44 120.5
C48 C47 C46 120.8(4)
C48 C47 H47 119.6
C46 C47 H47 119.6
C47 C48 C49 120.2(4)
C47 C48 H48 119.9
C49 C48 H48 119.9
Cl2 C51 Cl3 110.3(3)
Cl2 C51 Cl1 110.9(3)
Cl3 C51 Cl1 110.6(2)
Cl2 C51 H51 111(2)
Cl3 C51 H51 110(3)
Cl1 C51 H51 103(3)
Cl4 C52 Cl5 110.3(3)
Cl4 C52 Cl6 110.9(3)
Cl5 C52 Cl6 109.4(2)
Cl4 C52 H52 114(3)
Cl5 C52 H52 110(3)
Cl6 C52 H52 102(3)
Br4 Cu1 Br2 100.56(2)
Br4 Cu1 Br3 131.31(2)
Br2 Cu1 Br3 100.764(19)
Br4 Cu1 Br1 99.861(18)
Br2 Cu1 Br1 128.25(2)
Br3 Cu1 Br1 100.26(2)
C8 P1 C20 110.34(15)
C8 P1 C14 108.58(16)
C20 P1 C14 108.49(16)
C8 P1 C1 111.88(17)
C20 P1 C1 107.88(17)
C14 P1 C1 109.61(16)
C33 P2 C45 107.65(16)
C33 P2 C39 109.48(17)
C45 P2 C39 109.06(16)
C33 P2 C26 110.82(17)
C45 P2 C26 108.94(17)
C39 P2 C26 110.81(15)

loop_
_geom_bond_atom_site_label_1
_geom_bond_atom_site_label_2
_geom_bond_distance
C1 C2 1.510(5)
C1 P1 1.804(4)
C1 H1A 0.9700
C1 H1B 0.9700
C2 C7 1.367(5)
C2 C3 1.391(4)
C3 C4 1.394(5)
C3 H3 0.9300
C4 C5 1.355(6)
C4 H4 0.9300
C5 C6 1.371(5)
C5 H5 0.9300
C6 C7 1.385(5)
C6 H6 0.9300
C7 H7 0.9300
C8 C13 1.387(5)
C8 C9 1.387(5)
C8 P1 1.787(4)
C9 C10 1.385(6)
C9 H9 0.9300
C10 C11 1.364(6)
C10 H10 0.9300
C11 C12 1.370(5)
C11 H11 0.9300
C12 C13 1.387(5)
C12 H12 0.9300
C13 H13 0.9300
C14 C15 1.376(5)
C14 C19 1.394(5)
C14 P1 1.791(3)
C15 C16 1.386(5)
C15 H15 0.9300
C16 C17 1.371(6)
C16 H16 0.9300
C17 C18 1.353(6)
C17 H17 0.9300
C18 C19 1.391(5)
C18 H18 0.9300
C19 H19 0.9300
C20 C21 1.376(5)
C20 C25 1.386(5)
C20 P1 1.789(3)
C21 C22 1.377(5)
C21 H21 0.9300
C22 C23 1.378(5)
C22 H22 0.9300
C23 C24 1.359(5)
C23 H23 0.9300
C24 C25 1.377(5)
C24 H24 0.9300
C25 H25 0.9300
C26 C27 1.506(5)
C26 P2 1.810(3)
C26 H26A 0.9700
C26 H26B 0.9700
C27 C28 1.383(5)
C27 C32 1.391(5)
C28 C29 1.369(5)
C28 H28 0.9300
C29 C30 1.380(5)
C29 H29 0.9300
C30 C31 1.359(6)
C30 H30 0.9300
C31 C32 1.386(5)
C31 H31 0.9300
C50 C45 1.376(5)
C50 C49 1.388(5)
C50 H50 0.9300
C32 H32 0.9300
C33 C34 1.388(5)
C33 C38 1.402(4)
C33 P2 1.783(4)
C34 C35 1.375(5)
C34 H34 0.9300
C35 C36 1.387(6)
C35 H35 0.9300
C36 C37 1.363(6)
C36 H36 0.9300
C37 C38 1.372(6)
C37 H37 0.9300
C46 C47 1.387(5)
C46 C45 1.387(5)
C46 H46 0.9300
C38 H38 0.9300
C49 C48 1.372(6)
C49 H49 0.9300
C39 C44 1.385(5)
C39 C40 1.385(5)
C39 P2 1.801(3)
C40 C41 1.393(5)
C40 H40 0.9300
C45 P2 1.794(3)
C41 C42 1.368(5)
C41 H41 0.9300
C42 C43 1.367(6)
C42 H42 0.9300
C43 C44 1.384(5)
C43 H43 0.9300
C44 H44 0.9300
C47 C48 1.358(6)
C47 H47 0.9300
C48 H48 0.9300
C51 Cl2 1.730(4)
C51 Cl3 1.752(5)
C51 Cl1 1.761(5)
C51 H51 1.01(5)
C52 Cl4 1.725(4)
C52 Cl5 1.742(5)
C52 Cl6 1.748(5)
C52 H52 0.96(5)
Br1 Cu1 2.3904(5)
Br2 Cu1 2.3855(5)
Br3 Cu1 2.3860(5)
Br4 Cu1 2.3735(5)

loop_
_geom_torsion_atom_site_label_1
_geom_torsion_atom_site_label_2
_geom_torsion_atom_site_label_3
_geom_torsion_atom_site_label_4
_geom_torsion
P1 C1 C2 C7 -92.0(4)
P1 C1 C2 C3 88.5(4)
C7 C2 C3 C4 1.1(5)
C1 C2 C3 C4 -179.3(4)
C2 C3 C4 C5 0.6(6)
C3 C4 C5 C6 -1.4(6)
C4 C5 C6 C7 0.5(6)
C3 C2 C7 C6 -2.0(6)
C1 C2 C7 C6 178.4(4)
C5 C6 C7 C2 1.2(6)
C13 C8 C9 C10 0.2(6)
P1 C8 C9 C10 178.1(4)
C8 C9 C10 C11 -0.3(7)
C9 C10 C11 C12 0.6(8)
C10 C11 C12 C13 -0.8(7)
C11 C12 C13 C8 0.7(6)
C9 C8 C13 C12 -0.4(6)
P1 C8 C13 C12 -178.2(3)
C19 C14 C15 C16 1.3(6)
P1 C14 C15 C16 176.4(3)
C14 C15 C16 C17 0.5(7)
C15 C16 C17 C18 -1.4(7)
C16 C17 C18 C19 0.5(7)
C17 C18 C19 C14 1.3(6)
C15 C14 C19 C18 -2.2(6)
P1 C14 C19 C18 -177.4(3)
C25 C20 C21 C22 0.6(6)
P1 C20 C21 C22 -179.7(3)
C20 C21 C22 C23 1.1(7)
C21 C22 C23 C24 -2.1(7)
C22 C23 C24 C25 1.5(6)
C23 C24 C25 C20 0.2(6)
C21 C20 C25 C24 -1.2(6)
P1 C20 C25 C24 179.1(3)
P2 C26 C27 C28 -100.0(4)
P2 C26 C27 C32 77.2(4)
C32 C27 C28 C29 -1.1(5)
C26 C27 C28 C29 176.2(3)
C27 C28 C29 C30 -0.9(6)
C28 C29 C30 C31 2.0(6)
C29 C30 C31 C32 -1.2(6)
C30 C31 C32 C27 -0.8(6)
C28 C27 C32 C31 1.9(5)
C26 C27 C32 C31 -175.4(3)
C38 C33 C34 C35 -2.5(6)
P2 C33 C34 C35 179.3(3)
C33 C34 C35 C36 1.5(6)
C34 C35 C36 C37 -0.5(6)
C35 C36 C37 C38 0.5(7)
C36 C37 C38 C33 -1.4(6)
C34 C33 C38 C37 2.4(6)
P2 C33 C38 C37 -179.3(3)
C45 C50 C49 C48 0.4(7)
C44 C39 C40 C41 0.7(5)
P2 C39 C40 C41 178.9(3)
C49 C50 C45 C46 -1.4(6)
C49 C50 C45 P2 171.9(3)
C47 C46 C45 C50 1.2(6)
C47 C46 C45 P2 -172.2(3)
C39 C40 C41 C42 -0.6(5)
C40 C41 C42 C43 -0.4(6)
C41 C42 C43 C44 1.2(6)
C42 C43 C44 C39 -1.0(6)
C40 C39 C44 C43 0.1(5)
P2 C39 C44 C43 -178.2(3)
C45 C46 C47 C48 0.1(7)
C46 C47 C48 C49 -1.1(7)
C50 C49 C48 C47 0.8(7)
C13 C8 P1 C20 173.0(3)
C9 C8 P1 C20 -4.9(4)
C13 C8 P1 C14 54.2(3)
C9 C8 P1 C14 -123.7(3)
C13 C8 P1 C1 -66.9(3)
C9 C8 P1 C1 115.2(3)
C21 C20 P1 C8 -94.1(3)
C25 C20 P1 C8 85.5(3)
C21 C20 P1 C14 24.7(4)
C25 C20 P1 C14 -155.6(3)
C21 C20 P1 C1 143.4(3)
C25 C20 P1 C1 -37.0(3)
C15 C14 P1 C8 19.6(4)
C19 C14 P1 C8 -165.2(3)
C15 C14 P1 C20 -100.3(3)
C19 C14 P1 C20 74.8(3)
C15 C14 P1 C1 142.1(3)
C19 C14 P1 C1 -42.7(3)
C2 C1 P1 C8 58.6(3)
C2 C1 P1 C20 -179.8(2)
C2 C1 P1 C14 -61.9(3)
C34 C33 P2 C45 179.8(3)
C38 C33 P2 C45 1.6(3)
C34 C33 P2 C39 61.4(3)
C38 C33 P2 C39 -116.9(3)
C34 C33 P2 C26 -61.1(3)
C38 C33 P2 C26 120.6(3)
C50 C45 P2 C33 -96.8(3)
C46 C45 P2 C33 76.5(4)
C50 C45 P2 C39 21.9(4)
C46 C45 P2 C39 -164.8(3)
C50 C45 P2 C26 142.9(3)
C46 C45 P2 C26 -43.7(4)
C44 C39 P2 C33 -176.9(3)
C40 C39 P2 C33 4.8(3)
C44 C39 P2 C45 65.6(3)
C40 C39 P2 C45 -112.7(3)
C44 C39 P2 C26 -54.4(3)
C40 C39 P2 C26 127.4(3)
C27 C26 P2 C33 52.5(3)
C27 C26 P2 C45 170.7(2)
C27 C26 P2 C39 -69.3(3)
